data_7051630
loop_
_publ_author_name
'Galbraith, Ewan'
'Kelly, Andrew M.'
'Fossey, John S.'
'Kociok-K\"ohn, Gabriele'
'Davidson, Matthew G.'
'Bull, Steven D.'
'James, Tony D.'

_publ_section_title
;
 Dynamic covalent self-assembled macrocycles prepared from
 2-formyl-aryl-boronic acids and 1,2-amino alcohols
;
_journal_issue 1
_journal_name_full 'New J. Chem.'
_journal_page_first 181
_journal_page_last 185
_journal_paper_doi 10.1039/B815138E
_journal_volume 33
_journal_year 2009
_chemical_formula_moiety 'C28 H22 B2 N2 O3, 2(C H Cl3)'
_chemical_formula_sum 'C30 H24 B2 Cl6 N2 O3'
_chemical_formula_weight 694.83
_chemical_name_systematic
;
?
;
_space_group_IT_number 2
_symmetry_cell_setting triclinic
_symmetry_Int_Tables_number 2
_symmetry_space_group_name_Hall '-P 1'
_symmetry_space_group_name_H-M 'P -1'
_atom_sites_solution_hydrogens geom
_atom_sites_solution_primary direct
_atom_sites_solution_secondary difmap
_audit_creation_method SHELXL-97
_cell_angle_alpha 78.842(1)
_cell_angle_beta 72.3618(10)
_cell_angle_gamma 83.1794(10)
_cell_formula_units_Z 2
_cell_length_a 9.9035(1)
_cell_length_b 12.1380(2)
_cell_length_c 13.9067(2)
_cell_measurement_reflns_used 18962
_cell_measurement_temperature 150(2)
_cell_measurement_theta_max 30.034
_cell_measurement_theta_min 2.910
_cell_volume 1559.77(4)
_computing_cell_refinement 'HKL Scalepack (Otwinowski & Minor 1997)'
_computing_data_collection 'Collect, Nonius program suite version 1.9 (1997)'
_computing_data_reduction 'Denzo and Scalepack (Otwinowski & Minor, 1997)'
_computing_molecular_graphics 'ORTEP3 for Windows - L. J. Farrugia, J. Appl. Crystallogr. 1997, 30, 565'
_computing_publication_material 'SHELX97-2, G. M. Sheldrick'
_computing_structure_refinement
;
SHELX97-2 Program for Crystal Structure Analysis. G. M. Sheldrick,
Institut f. Anorg. Chemie der Universit\"at, Tammanstrasse 4,
D-3400 G\"ottingen, Germany, 1998.
;
_computing_structure_solution
;
SIR97- Altomare A., Burla M.C., Camalli M., Cascarano G.L., Giacovazzo C. ,
Guagliardi A., Moliterni A.G.G., Polidori G.,Spagna R.
(1999) J. Appl. Cryst. 32, 115-119.
;
_diffrn_ambient_temperature 150(2)
_diffrn_measured_fraction_theta_full 0.995
_diffrn_measured_fraction_theta_max 0.995
_diffrn_measurement_device_type 'Nonius Kappa CCD'
_diffrn_measurement_method '261 2.0 degree images with \w scans'
_diffrn_radiation_monochromator graphite
_diffrn_radiation_source 'fine-focus sealed tube'
_diffrn_radiation_type MoK\a
_diffrn_radiation_wavelength 0.71073
_diffrn_reflns_av_R_equivalents 0.0450
_diffrn_reflns_av_sigmaI/netI 0.0462
_diffrn_reflns_limit_h_max 13
_diffrn_reflns_limit_h_min -13
_diffrn_reflns_limit_k_max 17
_diffrn_reflns_limit_k_min -16
_diffrn_reflns_limit_l_max 19
_diffrn_reflns_limit_l_min -19
_diffrn_reflns_number 37035
_diffrn_reflns_theta_full 30.11
_diffrn_reflns_theta_max 30.11
_diffrn_reflns_theta_min 3.01
_diffrn_standards_decay_% 0
_diffrn_standards_number 0
_exptl_absorpt_coefficient_mu 0.587
_exptl_absorpt_correction_T_max 0.8671
_exptl_absorpt_correction_T_min 0.7579
_exptl_absorpt_correction_type multi-scan
_exptl_absorpt_process_details
;
multi-scan from symmetry-related measurements
Sortav (Blessing 1995)
;
_exptl_crystal_colour orange
_exptl_crystal_density_diffrn 1.479
_exptl_crystal_density_method 'not measured'
_exptl_crystal_description prism
_exptl_crystal_F_000 708
_exptl_crystal_size_max 0.50
_exptl_crystal_size_mid 0.25
_exptl_crystal_size_min 0.25
_refine_diff_density_max 0.623
_refine_diff_density_min -0.445
_refine_diff_density_rms 0.059
_refine_ls_extinction_method none
_refine_ls_goodness_of_fit_ref 1.026
_refine_ls_hydrogen_treatment constr
_refine_ls_matrix_type full
_refine_ls_number_parameters 480
_refine_ls_number_reflns 9137
_refine_ls_number_restraints 0
_refine_ls_restrained_S_all 1.026
_refine_ls_R_factor_all 0.0829
_refine_ls_R_factor_gt 0.0504
_refine_ls_shift/su_max 0.008
_refine_ls_shift/su_mean 0.000
_refine_ls_structure_factor_coef Fsqd
_refine_ls_weighting_details 'calc w=1/[\s^2^(Fo^2^)+(0.0682P)^2^+0.4876P] where P=(Fo^2^+2Fc^2^)/3'
_refine_ls_weighting_scheme calc
_refine_ls_wR_factor_gt 0.1244
_refine_ls_wR_factor_ref 0.1427
_reflns_number_gt 6248
_reflns_number_total 9137
_reflns_threshold_expression >2sigma(I)
_cod_data_source_file B815138E.txt
_cod_data_source_block k07tdj2
_cod_original_cell_volume 1559.72(4)
_cod_database_code 7051630

loop_
_symmetry_equiv_pos_as_xyz
'x, y, z'
'-x, -y, -z'

loop_
_atom_site_label
_atom_site_type_symbol
_atom_site_fract_x
_atom_site_fract_y
_atom_site_fract_z
_atom_site_U_iso_or_equiv
_atom_site_adp_type
_atom_site_occupancy
_atom_site_symmetry_multiplicity
_atom_site_calc_flag
_atom_site_refinement_flags
_atom_site_disorder_assembly
_atom_site_disorder_group
B1 B 0.63794(17) 0.18135(14) 0.28196(13) 0.0243(3) Uani 1 1 d . . .
B2 B 0.64558(17) 0.21829(14) 0.44582(13) 0.0236(3) Uani 1 1 d . . .
N1 N 0.51885(13) 0.08768(10) 0.31707(10) 0.0238(3) Uani 1 1 d . . .
N2 N 0.66519(13) 0.35458(10) 0.42062(10) 0.0239(3) Uani 1 1 d . . .
O1 O 0.73553(11) 0.13977(9) 0.18892(9) 0.0283(2) Uani 1 1 d . . .
O2 O 0.73059(11) 0.18421(9) 0.52124(9) 0.0270(2) Uani 1 1 d . . .
O3 O 0.70917(11) 0.17150(9) 0.35712(8) 0.0244(2) Uani 1 1 d . . .
C1 C 0.67654(17) 0.05730(13) 0.16596(12) 0.0274(3) Uani 1 1 d . . .
C2 C 0.7325(2) 0.00507(15) 0.08060(13) 0.0345(4) Uani 1 1 d . . .
H2 H 0.8214 0.0238 0.0329 0.041 Uiso 1 1 calc R . .
C3 C 0.6543(2) -0.07548(15) 0.06736(14) 0.0378(4) Uani 1 1 d . . .
H3 H 0.6914 -0.1114 0.0090 0.045 Uiso 1 1 calc R . .
C4 C 0.5235(2) -0.10632(14) 0.13582(13) 0.0333(4) Uani 1 1 d . . .
C5 C 0.4408(2) -0.19047(16) 0.11420(16) 0.0439(5) Uani 1 1 d . . .
H5A H 0.3779 -0.1510 0.0744 0.066 Uiso 1 1 calc R . .
H5B H 0.3840 -0.2314 0.1790 0.066 Uiso 1 1 calc R . .
H5C H 0.5068 -0.2438 0.0752 0.066 Uiso 1 1 calc R . .
C6 C 0.47075(18) -0.05611(13) 0.22284(13) 0.0285(3) Uani 1 1 d . . .
H6 H 0.3835 -0.0767 0.2719 0.034 Uiso 1 1 calc R . .
C7 C 0.54818(16) 0.02451(12) 0.23650(12) 0.0256(3) Uani 1 1 d . . .
C8 C 0.41951(16) 0.06857(12) 0.40192(12) 0.0248(3) Uani 1 1 d . . .
H8 H 0.3614 0.0088 0.4092 0.030 Uiso 1 1 calc R . .
C9 C 0.38707(16) 0.12911(12) 0.48788(12) 0.0245(3) Uani 1 1 d . . .
C10 C 0.25248(17) 0.10831(14) 0.55798(13) 0.0300(3) Uani 1 1 d . . .
H10 H 0.1952 0.0579 0.5461 0.036 Uiso 1 1 calc R . .
C11 C 0.20208(17) 0.15973(15) 0.64361(13) 0.0337(4) Uani 1 1 d . . .
H11 H 0.1100 0.1467 0.6891 0.040 Uiso 1 1 calc R . .
C12 C 0.28764(18) 0.23047(15) 0.66208(13) 0.0333(4) Uani 1 1 d . . .
H12 H 0.2544 0.2668 0.7204 0.040 Uiso 1 1 calc R . .
C13 C 0.42233(17) 0.24844(14) 0.59527(12) 0.0291(3) Uani 1 1 d . . .
H13 H 0.4797 0.2963 0.6103 0.035 Uiso 1 1 calc R . .
C14 C 0.47798(15) 0.19942(12) 0.50663(11) 0.0237(3) Uani 1 1 d . . .
C15 C 0.76801(15) 0.27621(13) 0.54578(12) 0.0254(3) Uani 1 1 d . . .
C16 C 0.83594(17) 0.27669(15) 0.61958(13) 0.0309(3) Uani 1 1 d . . .
H16 H 0.8632 0.2083 0.6574 0.037 Uiso 1 1 calc R . .
C17 C 0.86299(18) 0.38000(15) 0.63660(13) 0.0326(4) Uani 1 1 d . . .
H17 H 0.9097 0.3807 0.6869 0.039 Uiso 1 1 calc R . .
C18 C 0.82465(17) 0.48310(14) 0.58309(12) 0.0291(3) Uani 1 1 d . . .
C19 C 0.8514(2) 0.59319(16) 0.60646(14) 0.0364(4) Uani 1 1 d . . .
H19A H 0.8573 0.6518 0.5462 0.055 Uiso 1 1 calc R . .
H19B H 0.9409 0.5854 0.6243 0.055 Uiso 1 1 calc R . .
H19C H 0.7733 0.6141 0.6641 0.055 Uiso 1 1 calc R . .
C20 C 0.75892(16) 0.48165(13) 0.50773(12) 0.0273(3) Uani 1 1 d . . .
H20 H 0.7333 0.5499 0.4689 0.033 Uiso 1 1 calc R . .
C21 C 0.73165(16) 0.37856(13) 0.49047(11) 0.0245(3) Uani 1 1 d . . .
C22 C 0.63243(17) 0.42768(13) 0.34939(12) 0.0263(3) Uani 1 1 d . . .
H22 H 0.6536 0.5030 0.3454 0.032 Uiso 1 1 calc R . .
C23 C 0.56663(16) 0.40793(13) 0.27427(12) 0.0254(3) Uani 1 1 d . . .
C24 C 0.50760(19) 0.50718(13) 0.22669(13) 0.0315(3) Uani 1 1 d . . .
H24 H 0.5171 0.5775 0.2437 0.038 Uiso 1 1 calc R . .
C25 C 0.4365(2) 0.50434(14) 0.15602(14) 0.0343(4) Uani 1 1 d . . .
H25 H 0.3965 0.5718 0.1250 0.041 Uiso 1 1 calc R . .
C26 C 0.42422(19) 0.40157(14) 0.13099(13) 0.0323(3) Uani 1 1 d . . .
H26 H 0.3740 0.3979 0.0835 0.039 Uiso 1 1 calc R . .
C27 C 0.48547(17) 0.30406(14) 0.17546(12) 0.0296(3) Uani 1 1 d . . .
H27 H 0.4773 0.2349 0.1560 0.036 Uiso 1 1 calc R . .
C28 C 0.55890(16) 0.30241(12) 0.24764(12) 0.0243(3) Uani 1 1 d . . .
C30 C 1.02436(19) 0.12242(19) 0.26135(14) 0.0423(4) Uani 1 1 d . . .
H30 H 0.9184 0.1223 0.2851 0.051 Uiso 1 1 calc R A 1
Cl1 Cl 1.0888(6) 0.0163(5) 0.1760(3) 0.0500(6) Uani 0.50 1 d P B 1
Cl2 Cl 1.0812(2) 0.11091(17) 0.36953(16) 0.0634(5) Uani 0.50 1 d P B 1
Cl3 Cl 1.0698(8) 0.2682(4) 0.1937(4) 0.0820(14) Uani 0.50 1 d P B 1
Cl1A Cl 1.0903(8) 0.0352(6) 0.1808(4) 0.0766(18) Uani 0.50 1 d P B 2
Cl2A Cl 1.07568(18) 0.05337(17) 0.37296(14) 0.0575(4) Uani 0.50 1 d P B 2
Cl3A Cl 1.0940(8) 0.2428(5) 0.2048(5) 0.0942(15) Uani 0.50 1 d P B 2
C40 C 0.9622(6) 0.3113(5) -0.0275(4) 0.0542(12) Uani 0.60 1 d P . .
H40 H 0.9603 0.2621 0.0394 0.065 Uiso 0.60 1 calc PR C 1
Cl4 Cl 0.9600(9) 0.2249(8) -0.1130(5) 0.0522(12) Uani 0.30 1 d P D 1
Cl5 Cl 1.1204(5) 0.3780(5) -0.0709(5) 0.0740(15) Uani 0.30 1 d P D 1
Cl6 Cl 0.8274(4) 0.4219(4) -0.0028(3) 0.0665(9) Uani 0.30 1 d P D 1
Cl4A Cl 0.9306(10) 0.2367(9) -0.1104(7) 0.090(3) Uani 0.30 1 d P D 2
Cl5A Cl 1.1422(7) 0.3575(6) -0.0723(4) 0.090(2) Uani 0.30 1 d P D 2
Cl6A Cl 0.8405(12) 0.4228(10) -0.0459(9) 0.224(6) Uani 0.30 1 d P D 2
C50 C 0.9741(9) 0.3588(6) -0.0559(5) 0.0464(16) Uani 0.40 1 d P D .
H50 H 1.0265 0.3698 -0.0077 0.056 Uiso 0.40 1 calc PR . .
Cl7 Cl 1.0217(6) 0.2241(3) -0.0867(3) 0.150(2) Uani 0.40 1 d P . .
Cl8 Cl 1.0167(2) 0.46581(14) -0.16435(12) 0.0695(4) Uani 0.40 1 d P . .
Cl9 Cl 0.7948(3) 0.3726(3) 0.00421(15) 0.0556(5) Uani 0.40 1 d P . .

loop_
_atom_site_aniso_label
_atom_site_aniso_U_11
_atom_site_aniso_U_22
_atom_site_aniso_U_33
_atom_site_aniso_U_23
_atom_site_aniso_U_13
_atom_site_aniso_U_12
B1 0.0237(7) 0.0212(8) 0.0282(8) -0.0045(6) -0.0072(6) -0.0020(6)
B2 0.0248(8) 0.0183(7) 0.0274(8) -0.0008(6) -0.0091(6) -0.0016(6)
N1 0.0260(6) 0.0189(6) 0.0276(6) -0.0030(5) -0.0106(5) -0.0001(4)
N2 0.0257(6) 0.0216(6) 0.0257(6) -0.0034(5) -0.0090(5) -0.0026(5)
O1 0.0281(5) 0.0251(5) 0.0315(6) -0.0084(4) -0.0053(4) -0.0037(4)
O2 0.0302(5) 0.0206(5) 0.0333(6) -0.0007(4) -0.0156(5) -0.0035(4)
O3 0.0227(5) 0.0210(5) 0.0302(5) -0.0043(4) -0.0088(4) -0.0005(4)
C1 0.0325(8) 0.0195(7) 0.0306(8) -0.0025(6) -0.0112(6) -0.0006(6)
C2 0.0422(9) 0.0295(8) 0.0300(8) -0.0072(7) -0.0057(7) -0.0041(7)
C3 0.0557(11) 0.0274(8) 0.0309(8) -0.0085(7) -0.0106(8) -0.0042(7)
C4 0.0503(10) 0.0207(7) 0.0321(8) -0.0033(6) -0.0169(7) -0.0033(7)
C5 0.0668(13) 0.0299(9) 0.0422(10) -0.0067(8) -0.0225(9) -0.0119(8)
C6 0.0353(8) 0.0211(7) 0.0315(8) -0.0006(6) -0.0148(7) -0.0032(6)
C7 0.0316(8) 0.0181(7) 0.0280(7) -0.0032(6) -0.0113(6) 0.0004(5)
C8 0.0251(7) 0.0195(7) 0.0309(8) -0.0006(6) -0.0115(6) -0.0023(5)
C9 0.0256(7) 0.0217(7) 0.0257(7) 0.0006(6) -0.0098(6) -0.0004(5)
C10 0.0266(7) 0.0324(8) 0.0300(8) 0.0007(6) -0.0093(6) -0.0049(6)
C11 0.0267(8) 0.0413(10) 0.0290(8) -0.0006(7) -0.0052(6) -0.0029(7)
C12 0.0342(8) 0.0363(9) 0.0269(8) -0.0051(7) -0.0071(7) 0.0024(7)
C13 0.0315(8) 0.0276(8) 0.0292(8) -0.0046(6) -0.0107(6) -0.0009(6)
C14 0.0255(7) 0.0201(7) 0.0250(7) 0.0005(5) -0.0097(6) -0.0004(5)
C15 0.0242(7) 0.0240(7) 0.0284(7) -0.0023(6) -0.0083(6) -0.0042(5)
C16 0.0312(8) 0.0319(8) 0.0317(8) -0.0013(7) -0.0141(7) -0.0032(6)
C17 0.0317(8) 0.0392(9) 0.0317(8) -0.0072(7) -0.0137(7) -0.0065(7)
C18 0.0275(7) 0.0320(8) 0.0289(8) -0.0087(6) -0.0061(6) -0.0057(6)
C19 0.0407(9) 0.0367(9) 0.0363(9) -0.0128(7) -0.0111(7) -0.0086(7)
C20 0.0286(7) 0.0261(8) 0.0270(7) -0.0050(6) -0.0066(6) -0.0042(6)
C21 0.0254(7) 0.0245(7) 0.0251(7) -0.0034(6) -0.0087(6) -0.0039(5)
C22 0.0315(7) 0.0192(7) 0.0286(8) -0.0022(6) -0.0095(6) -0.0034(5)
C23 0.0299(7) 0.0209(7) 0.0251(7) -0.0007(6) -0.0088(6) -0.0029(5)
C24 0.0441(9) 0.0197(7) 0.0330(8) -0.0007(6) -0.0169(7) -0.0020(6)
C25 0.0464(10) 0.0240(8) 0.0354(9) 0.0007(7) -0.0201(8) -0.0009(7)
C26 0.0403(9) 0.0292(8) 0.0325(8) -0.0038(7) -0.0187(7) -0.0026(7)
C27 0.0362(8) 0.0242(7) 0.0309(8) -0.0041(6) -0.0135(7) -0.0022(6)
C28 0.0254(7) 0.0218(7) 0.0249(7) -0.0020(6) -0.0067(6) -0.0031(5)
C30 0.0296(8) 0.0652(13) 0.0336(9) -0.0124(9) -0.0074(7) -0.0065(8)
Cl1 0.0589(12) 0.0429(12) 0.0369(10) -0.0164(10) 0.0105(8) -0.0078(9)
Cl2 0.0617(9) 0.0889(13) 0.0456(7) -0.0103(10) -0.0271(6) 0.0014(10)
Cl3 0.127(3) 0.071(3) 0.0683(12) -0.0015(15) -0.0469(15) -0.050(2)
Cl1A 0.0749(18) 0.070(3) 0.0737(19) -0.0386(13) 0.0104(11) 0.0012(15)
Cl2A 0.0360(6) 0.1009(13) 0.0363(6) -0.0041(9) -0.0163(4) -0.0031(9)
Cl3A 0.120(3) 0.0486(17) 0.110(3) -0.0165(17) -0.011(2) -0.0425(17)
C40 0.055(2) 0.061(3) 0.051(3) -0.008(2) -0.023(2) -0.002(3)
Cl4 0.066(2) 0.057(2) 0.0310(17) -0.0095(15) -0.0014(14) -0.0214(17)
Cl5 0.0379(13) 0.0725(19) 0.116(3) -0.052(2) -0.0030(15) -0.0105(13)
Cl6 0.0473(14) 0.0684(19) 0.090(2) -0.0226(16) -0.0184(13) -0.0139(12)
Cl4A 0.130(7) 0.082(5) 0.072(4) 0.008(3) -0.041(3) -0.059(4)
Cl5A 0.085(3) 0.127(4) 0.071(3) -0.016(2) -0.042(2) -0.010(3)
Cl6A 0.222(10) 0.189(9) 0.347(13) -0.135(10) -0.210(11) 0.141(8)
C50 0.053(3) 0.052(4) 0.035(3) -0.006(3) -0.016(3) 0.000(3)
Cl7 0.209(4) 0.0732(18) 0.075(2) 0.0140(14) 0.050(2) 0.069(2)
Cl8 0.0966(12) 0.0588(9) 0.0483(8) -0.0011(7) -0.0094(8) -0.0286(8)
Cl9 0.0386(9) 0.0715(15) 0.0478(9) -0.0051(9) -0.0063(7) 0.0070(9)

loop_
_atom_type_symbol
_atom_type_description
_atom_type_scat_dispersion_real
_atom_type_scat_dispersion_imag
_atom_type_scat_source
C C 0.0033 0.0016 'International Tables Vol C Tables 4.2.6.8 and 6.1.1.4'
H H 0.0000 0.0000 'International Tables Vol C Tables 4.2.6.8 and 6.1.1.4'
N N 0.0061 0.0033 'International Tables Vol C Tables 4.2.6.8 and 6.1.1.4'
O O 0.0106 0.0060 'International Tables Vol C Tables 4.2.6.8 and 6.1.1.4'
B B 0.0013 0.0007 'International Tables Vol C Tables 4.2.6.8 and 6.1.1.4'
Cl Cl 0.1484 0.1585 'International Tables Vol C Tables 4.2.6.8 and 6.1.1.4'

loop_
_geom_angle_atom_site_label_1
_geom_angle_atom_site_label_2
_geom_angle_atom_site_label_3
_geom_angle
_geom_angle_site_symmetry_1
_geom_angle_site_symmetry_3
_geom_angle_publ_flag
O3 B1 O1 109.65(12) . . ?
O3 B1 N1 109.65(12) . . ?
O1 B1 N1 99.75(12) . . ?
O3 B1 C28 119.47(13) . . ?
O1 B1 C28 109.52(12) . . ?
N1 B1 C28 106.97(11) . . ?
O3 B2 O2 110.80(12) . . ?
O3 B2 C14 119.25(13) . . ?
O2 B2 C14 108.50(12) . . ?
O3 B2 N2 109.55(12) . . ?
O2 B2 N2 99.21(11) . . ?
C14 B2 N2 107.62(11) . . ?
C8 N1 C7 124.54(13) . . ?
C8 N1 B1 128.67(13) . . ?
C7 N1 B1 106.73(12) . . ?
C22 N2 C21 124.83(13) . . ?
C22 N2 B2 128.08(13) . . ?
C21 N2 B2 107.06(11) . . ?
C1 O1 B1 110.01(12) . . ?
C15 O2 B2 110.32(11) . . ?
B2 O3 B1 119.98(12) . . ?
O1 C1 C2 125.72(15) . . ?
O1 C1 C7 114.80(14) . . ?
C2 C1 C7 119.48(15) . . ?
C3 C2 C1 117.78(16) . . ?
C3 C2 H2 121.1 . . ?
C1 C2 H2 121.1 . . ?
C2 C3 C4 123.15(16) . . ?
C2 C3 H3 118.4 . . ?
C4 C3 H3 118.4 . . ?
C6 C4 C3 118.56(16) . . ?
C6 C4 C5 121.05(17) . . ?
C3 C4 C5 120.39(16) . . ?
C4 C5 H5A 109.5 . . ?
C4 C5 H5B 109.5 . . ?
H5A C5 H5B 109.5 . . ?
C4 C5 H5C 109.5 . . ?
H5A C5 H5C 109.5 . . ?
H5B C5 H5C 109.5 . . ?
C7 C6 C4 118.60(15) . . ?
C7 C6 H6 120.7 . . ?
C4 C6 H6 120.7 . . ?
C6 C7 C1 122.37(15) . . ?
C6 C7 N1 129.91(14) . . ?
C1 C7 N1 107.72(13) . . ?
N1 C8 C9 126.72(14) . . ?
N1 C8 H8 116.6 . . ?
C9 C8 H8 116.6 . . ?
C10 C9 C14 120.43(14) . . ?
C10 C9 C8 113.03(14) . . ?
C14 C9 C8 126.49(13) . . ?
C11 C10 C9 121.42(16) . . ?
C11 C10 H10 119.3 . . ?
C9 C10 H10 119.3 . . ?
C10 C11 C12 119.01(15) . . ?
C10 C11 H11 120.5 . . ?
C12 C11 H11 120.5 . . ?
C11 C12 C13 119.94(16) . . ?
C11 C12 H12 120.0 . . ?
C13 C12 H12 120.0 . . ?
C12 C13 C14 123.35(15) . . ?
C12 C13 H13 118.3 . . ?
C14 C13 H13 118.3 . . ?
C13 C14 C9 115.77(14) . . ?
C13 C14 B2 115.76(13) . . ?
C9 C14 B2 128.02(14) . . ?
O2 C15 C16 126.02(14) . . ?
O2 C15 C21 114.75(13) . . ?
C16 C15 C21 119.23(14) . . ?
C15 C16 C17 118.18(15) . . ?
C15 C16 H16 120.9 . . ?
C17 C16 H16 120.9 . . ?
C16 C17 C18 123.11(15) . . ?
C16 C17 H17 118.4 . . ?
C18 C17 H17 118.4 . . ?
C20 C18 C17 118.25(15) . . ?
C20 C18 C19 120.34(15) . . ?
C17 C18 C19 121.40(15) . . ?
C18 C19 H19A 109.5 . . ?
C18 C19 H19B 109.5 . . ?
H19A C19 H19B 109.5 . . ?
C18 C19 H19C 109.5 . . ?
H19A C19 H19C 109.5 . . ?
H19B C19 H19C 109.5 . . ?
C21 C20 C18 118.81(15) . . ?
C21 C20 H20 120.6 . . ?
C18 C20 H20 120.6 . . ?
C20 C21 C15 122.39(14) . . ?
C20 C21 N2 129.75(14) . . ?
C15 C21 N2 107.86(13) . . ?
N2 C22 C23 127.39(14) . . ?
N2 C22 H22 116.3 . . ?
C23 C22 H22 116.3 . . ?
C24 C23 C28 120.57(14) . . ?
C24 C23 C22 113.22(14) . . ?
C28 C23 C22 126.20(13) . . ?
C25 C24 C23 121.38(15) . . ?
C25 C24 H24 119.3 . . ?
C23 C24 H24 119.3 . . ?
C24 C25 C26 118.94(15) . . ?
C24 C25 H25 120.5 . . ?
C26 C25 H25 120.5 . . ?
C25 C26 C27 119.90(15) . . ?
C25 C26 H26 120.1 . . ?
C27 C26 H26 120.1 . . ?
C26 C27 C28 123.37(15) . . ?
C26 C27 H27 118.3 . . ?
C28 C27 H27 118.3 . . ?
C27 C28 C23 115.78(14) . . ?
C27 C28 B1 115.95(14) . . ?
C23 C28 B1 127.97(13) . . ?
Cl1A C30 Cl3A 105.9(3) . . ?
Cl1A C30 Cl2 120.2(3) . . ?
Cl3A C30 Cl2 95.8(2) . . ?
Cl1A C30 Cl2A 102.8(3) . . ?
Cl3A C30 Cl2A 116.2(2) . . ?
Cl3A C30 Cl1 110.1(3) . . ?
Cl2 C30 Cl1 119.9(2) . . ?
Cl2A C30 Cl1 101.4(2) . . ?
Cl1A C30 Cl3 108.6(3) . . ?
Cl2 C30 Cl3 102.67(18) . . ?
Cl2A C30 Cl3 124.32(18) . . ?
Cl1 C30 Cl3 112.5(3) . . ?
Cl1A C30 H30 110.4 . . ?
Cl3A C30 H30 117.3 . . ?
Cl2 C30 H30 107.0 . . ?
Cl2A C30 H30 103.2 . . ?
Cl1 C30 H30 107.0 . . ?
Cl3 C30 H30 107.0 . . ?
Cl4A C40 Cl5 115.7(5) . . ?
Cl4A C40 Cl6A 95.5(6) . . ?
Cl5 C40 Cl6A 101.5(6) . . ?
Cl5 C40 Cl4 109.1(4) . . ?
Cl6A C40 Cl4 104.7(5) . . ?
Cl4A C40 Cl6 109.6(5) . . ?
Cl5 C40 Cl6 104.7(4) . . ?
Cl4 C40 Cl6 119.5(5) . . ?
Cl4A C40 Cl5A 111.4(5) . . ?
Cl6A C40 Cl5A 110.9(6) . . ?
Cl4 C40 Cl5A 103.7(4) . . ?
Cl6 C40 Cl5A 114.3(4) . . ?
Cl4A C40 H40 111.0 . . ?
Cl5 C40 H40 107.7 . . ?
Cl6A C40 H40 125.4 . . ?
Cl4 C40 H40 107.7 . . ?
Cl6 C40 H40 107.7 . . ?
Cl5A C40 H40 102.6 . . ?
Cl7 Cl4 C40 54.4(5) . . ?
C40 Cl5 Cl8 79.6(3) . . ?
Cl8 Cl5 Cl7 86.4(2) . . ?
Cl9 Cl6 C40 71.8(5) . . ?
Cl9 Cl6 Cl8 116.3(5) . . ?
C40 Cl6 Cl8 66.0(2) . . ?
Cl7 Cl4A C40 56.3(5) . . ?
C40 Cl5A Cl8 71.9(3) . . ?
Cl7 Cl5A Cl8 83.4(2) . . ?
Cl9 Cl6A C40 72.8(6) . . ?
Cl9 Cl6A Cl8 149.8(8) . . ?
C40 Cl6A Cl8 77.6(4) . . ?
Cl9 C50 Cl7 110.3(5) . . ?
Cl9 C50 Cl8 108.8(4) . . ?
Cl7 C50 Cl8 112.7(4) . . ?
Cl9 C50 H50 108.3 . . ?
Cl7 C50 H50 108.3 . . ?
Cl8 C50 H50 108.3 . . ?
Cl4 Cl7 C50 94.7(7) . . ?
Cl4A Cl7 C50 84.0(6) . . ?
Cl4 Cl7 Cl5A 132.5(7) . . ?
Cl4A Cl7 Cl5A 125.4(7) . . ?
C50 Cl7 Cl5A 46.5(4) . . ?
Cl4 Cl7 Cl5 126.0(7) . . ?
Cl4A Cl7 Cl5 118.3(7) . . ?
Cl5 Cl8 Cl6A 84.1(3) . . ?
C50 Cl8 Cl5A 46.3(3) . . ?
Cl6A Cl8 Cl5A 87.2(3) . . ?
Cl5 Cl8 Cl6 77.0(2) . . ?
Cl5A Cl8 Cl6 80.7(2) . . ?
Cl6 Cl9 C50 67.9(5) . . ?
Cl6A Cl9 C50 56.3(6) . . ?

loop_
_geom_bond_atom_site_label_1
_geom_bond_atom_site_label_2
_geom_bond_distance
_geom_bond_site_symmetry_2
_geom_bond_publ_flag
B1 O3 1.408(2) . ?
B1 O1 1.497(2) . ?
B1 N1 1.636(2) . ?
B1 C28 1.637(2) . ?
B2 O3 1.399(2) . ?
B2 O2 1.505(2) . ?
B2 C14 1.639(2) . ?
B2 N2 1.646(2) . ?
N1 C8 1.288(2) . ?
N1 C7 1.418(2) . ?
N2 C22 1.288(2) . ?
N2 C21 1.4157(19) . ?
O1 C1 1.3494(19) . ?
O2 C15 1.3503(19) . ?
C1 C2 1.388(2) . ?
C1 C7 1.396(2) . ?
C2 C3 1.388(3) . ?
C2 H2 0.9500 . ?
C3 C4 1.397(3) . ?
C3 H3 0.9500 . ?
C4 C6 1.391(2) . ?
C4 C5 1.507(3) . ?
C5 H5A 0.9800 . ?
C5 H5B 0.9800 . ?
C5 H5C 0.9800 . ?
C6 C7 1.386(2) . ?
C6 H6 0.9500 . ?
C8 C9 1.457(2) . ?
C8 H8 0.9500 . ?
C9 C10 1.410(2) . ?
C9 C14 1.421(2) . ?
C10 C11 1.382(2) . ?
C10 H10 0.9500 . ?
C11 C12 1.383(3) . ?
C11 H11 0.9500 . ?
C12 C13 1.389(2) . ?
C12 H12 0.9500 . ?
C13 C14 1.404(2) . ?
C13 H13 0.9500 . ?
C15 C16 1.388(2) . ?
C15 C21 1.399(2) . ?
C16 C17 1.390(2) . ?
C16 H16 0.9500 . ?
C17 C18 1.401(2) . ?
C17 H17 0.9500 . ?
C18 C20 1.395(2) . ?
C18 C19 1.505(2) . ?
C19 H19A 0.9800 . ?
C19 H19B 0.9800 . ?
C19 H19C 0.9800 . ?
C20 C21 1.390(2) . ?
C20 H20 0.9500 . ?
C22 C23 1.456(2) . ?
C22 H22 0.9500 . ?
C23 C24 1.410(2) . ?
C23 C28 1.417(2) . ?
C24 C25 1.379(2) . ?
C24 H24 0.9500 . ?
C25 C26 1.386(2) . ?
C25 H25 0.9500 . ?
C26 C27 1.387(2) . ?
C26 H26 0.9500 . ?
C27 C28 1.403(2) . ?
C27 H27 0.9500 . ?
C30 Cl1A 1.628(7) . ?
C30 Cl3A 1.641(6) . ?
C30 Cl2 1.736(3) . ?
C30 Cl2A 1.801(3) . ?
C30 Cl1 1.847(7) . ?
C30 Cl3 1.872(6) . ?
C30 H30 1.0000 . ?
C40 Cl4A 1.713(11) . ?
C40 Cl5 1.736(7) . ?
C40 Cl6A 1.737(9) . ?
C40 Cl4 1.737(9) . ?
C40 Cl6 1.782(7) . ?
C40 Cl5A 1.819(9) . ?
C40 H40 1.0000 . ?
Cl4 Cl7 0.800(10) . ?
Cl5 Cl8 1.973(7) . ?
Cl5 Cl7 2.284(8) . ?
Cl6 Cl9 0.690(3) . ?
Cl6 Cl8 2.463(5) . ?
Cl4A Cl7 1.036(13) . ?
Cl5A Cl7 2.195(9) . ?
Cl5A Cl8 2.200(6) . ?
Cl6A Cl9 0.878(16) . ?
Cl6A Cl8 2.043(14) . ?
C50 Cl9 1.722(8) . ?
C50 Cl7 1.745(9) . ?
C50 Cl8 1.767(7) . ?
C50 H50 1.0000 . ?
